data_7200139
loop_
_publ_author_name
'Kendrick, John'
'Gourlay, Matthew D.'
'Neumann, Marcus A.'
'Leusen, Frank J. J.'

_publ_section_title
;
 Predicting spontaneous racemate resolution using recent developments in
 crystal structure prediction
;
_journal_issue 11
_journal_name_full CrystEngComm
_journal_page_first 2391
_journal_page_last 2399
_journal_paper_doi 10.1039/b909038j
_journal_volume 11
_journal_year 2009
_space_group_IT_number 61
_symmetry_cell_setting orthorhombic
_symmetry_Int_Tables_number 61
_symmetry_space_group_name_Hall '-P 2ac 2ab'
_symmetry_space_group_name_H-M 'P b c a'
_cell_angle_alpha 90.000000
_cell_angle_beta 90.000000
_cell_angle_gamma 90.000000
_cell_length_a 15.058022
_cell_length_b 9.554155
_cell_length_c 7.208936
_cell_volume 1037.126
_cod_data_source_file 5HMO_racemic.cif
_cod_data_source_block 5HMO_R_22
_cod_struct_determination_method theoretical
_cod_database_code 7200139

loop_
_symmetry_equiv_pos_site_id
_symmetry_equiv_pos_as_xyz
1 x,y,z
2 -x+1/2,-y,z+1/2
3 -x,y+1/2,-z+1/2
4 x+1/2,-y+1/2,-z
5 -x,-y,-z
6 x+1/2,y,-z+1/2
7 x,-y+1/2,z+1/2
8 -x+1/2,y+1/2,z

loop_
_atom_site_label
_atom_site_type_symbol
_atom_site_fract_x
_atom_site_fract_y
_atom_site_fract_z
C106 C 0.383608 1.658326 0.393498
C107 C 0.367933 1.504616 0.336868
O108 O 0.455774 1.456689 0.274693
C109 C 0.509548 1.570815 0.243993
N110 N 0.468577 1.686761 0.304767
O111 O 0.583386 1.556195 0.172748
C112 C 0.301715 1.492344 0.177898
O113 O 0.299775 1.356527 0.096728
H114 H 0.330760 1.726290 0.340021
H115 H 0.387424 1.671548 0.544195
H116 H 0.349669 1.437038 0.453323
H117 H 0.498357 1.782762 0.296594
H118 H 0.235541 1.516240 0.233948
H119 H 0.317407 1.572170 0.072656
H120 H 0.344350 1.358310 -0.003240
